data_7211823
loop_
_publ_author_name
'Hu, Mi-Xia'
'Chen, Ya-Guang'
'Zhang, Chun-Jing'
'Kong, Qing-Jiao'

_publ_section_title
;
 High-dimensional frameworks dependent on coordination mode of ligand
 controlled by acidity of reaction solution. Syntheses, structures,
 magnetic and fluorescence properties of eight new compounds
;
_journal_issue 5
_journal_name_full CrystEngComm
_journal_page_first 1454
_journal_paper_doi 10.1039/b915118d
_journal_volume 12
_journal_year 2010
_chemical_formula_sum 'C21 H29 Ce3 N3 O72 W12'
_chemical_formula_weight 4101.91
_chemical_name_systematic
;
?
;
_space_group_IT_number 61
_symmetry_cell_setting orthorhombic
_symmetry_space_group_name_Hall '-P 2ac 2ab'
_symmetry_space_group_name_H-M 'P b c a'
_atom_sites_solution_hydrogens geom
_atom_sites_solution_primary direct
_atom_sites_solution_secondary difmap
_audit_creation_method SHELXL-97
_cell_angle_alpha 90.000(5)
_cell_angle_beta 90.000(5)
_cell_angle_gamma 90.000(5)
_cell_formula_units_Z 8
_cell_length_a 23.472(5)
_cell_length_b 20.489(5)
_cell_length_c 29.669(5)
_cell_measurement_reflns_used 24.8
_cell_measurement_temperature 293(2)
_cell_measurement_theta_max 14.6
_cell_measurement_theta_min 7.0
_cell_volume 14268(5)
_computing_cell_refinement 'Bruker SMART'
_computing_data_collection 'Bruker SMART'
_computing_data_reduction 'Bruker SAINT'
_computing_molecular_graphics 'Bruker SHELXTL'
_computing_publication_material 'Bruker SHELXTL'
_computing_structure_refinement 'SHELXL-97 (Sheldrick, 1997)'
_computing_structure_solution 'SHELXS-97 (Sheldrick, 1990)'
_diffrn_ambient_temperature 293(2)
_diffrn_measured_fraction_theta_full 0.997
_diffrn_measured_fraction_theta_max 0.997
_diffrn_measurement_device_type 'CCD area detector'
_diffrn_measurement_method 'phi and omega scans'
_diffrn_radiation_monochromator graphite
_diffrn_radiation_source 'fine-focus sealed tube'
_diffrn_radiation_type MoK\a
_diffrn_radiation_wavelength 0.71069
_diffrn_reflns_av_R_equivalents 0.1350
_diffrn_reflns_av_sigmaI/netI 0.0946
_diffrn_reflns_limit_h_max 27
_diffrn_reflns_limit_h_min -25
_diffrn_reflns_limit_k_max 24
_diffrn_reflns_limit_k_min -22
_diffrn_reflns_limit_l_max 35
_diffrn_reflns_limit_l_min -35
_diffrn_reflns_number 70381
_diffrn_reflns_theta_full 25.04
_diffrn_reflns_theta_max 25.04
_diffrn_reflns_theta_min 1.37
_diffrn_standards_decay_% none
_diffrn_standards_interval_count 150
_diffrn_standards_number 0
_exptl_absorpt_coefficient_mu 21.259
_exptl_absorpt_correction_T_max 0.105
_exptl_absorpt_correction_T_min 0.082
_exptl_absorpt_correction_type empirical
_exptl_crystal_colour yellow
_exptl_crystal_density_diffrn 3.819
_exptl_crystal_density_method 'not measured'
_exptl_crystal_description block
_exptl_crystal_F_000 14512
_exptl_crystal_size_max 0.128
_exptl_crystal_size_mid 0.113
_exptl_crystal_size_min 0.106
_refine_diff_density_max 5.363
_refine_diff_density_min -3.336
_refine_diff_density_rms 0.416
_refine_ls_extinction_coef 0.000018(2)
_refine_ls_extinction_expression Fc^*^=kFc[1+0.001xFc^2^\l^3^/sin(2\q)]^-1/4^
_refine_ls_extinction_method SHELXL
_refine_ls_goodness_of_fit_ref 1.041
_refine_ls_hydrogen_treatment refall
_refine_ls_matrix_type full
_refine_ls_number_parameters 996
_refine_ls_number_reflns 12624
_refine_ls_number_restraints 3515
_refine_ls_restrained_S_all 0.927
_refine_ls_R_factor_all 0.0881
_refine_ls_R_factor_gt 0.0480
_refine_ls_shift/su_max 0.003
_refine_ls_shift/su_mean 0.000
_refine_ls_structure_factor_coef Fsqd
_refine_ls_weighting_details 'calc w=1/[\s^2^(Fo^2^)+(0.0517P)^2^+0.0000P] where P=(Fo^2^+2Fc^2^)/3'
_refine_ls_weighting_scheme calc
_refine_ls_wR_factor_gt 0.1039
_refine_ls_wR_factor_ref 0.1239
_reflns_number_gt 8490
_reflns_number_total 12624
_reflns_threshold_expression >2sigma(I)
_cod_data_source_file b915118d.txt
_cod_data_source_block 6
_cod_depositor_comments
;
The following automatic conversions were performed:

'_symmetry_cell_setting' value 'Orthorhombic' changed to
'orthorhombic' according to
/home/saulius/struct/CIF-dictionaries/cif_core.dic dictionary named
'cif_core.dic' version 2.4.2 from 2011-04-26.

Automatic conversion script
Id: cif_fix_values 1891 2012-01-12 08:04:46Z andrius 
;
_cod_original_sg_symbol_H-M 'Pbca '
_cod_database_code 7211823

loop_
_symmetry_equiv_pos_as_xyz
'x, y, z'
'-x+1/2, -y, z+1/2'
'x+1/2, -y+1/2, -z'
'-x, y+1/2, -z+1/2'
'-x, -y, -z'
'x-1/2, y, -z-1/2'
'-x-1/2, y-1/2, z'
'x, -y-1/2, z-1/2'

loop_
_atom_site_label
_atom_site_type_symbol
_atom_site_fract_x
_atom_site_fract_y
_atom_site_fract_z
_atom_site_U_iso_or_equiv
_atom_site_adp_type
_atom_site_occupancy
_atom_site_symmetry_multiplicity
_atom_site_calc_flag
_atom_site_refinement_flags
W1 W 0.40244(3) 0.87033(4) 0.13216(2) 0.01866(17) Uani 1 1 d .
W2 W 0.52308(3) 0.93436(4) 0.09981(2) 0.01957(17) Uani 1 1 d .
W3 W 0.48993(3) 0.59706(4) 0.12987(2) 0.01973(18) Uani 1 1 d .
W4 W 0.63991(3) 0.81936(4) 0.07469(2) 0.01737(17) Uani 1 1 d .
W5 W 0.62921(3) 0.66154(4) 0.09207(2) 0.01824(17) Uani 1 1 d .
W6 W 0.44554(3) 0.84906(4) 0.02881(2) 0.01992(18) Uani 1 1 d .
W7 W 0.59886(3) 0.84948(4) 0.19307(2) 0.02073(18) Uani 1 1 d .
W8 W 0.57916(3) 0.69193(4) 0.20869(2) 0.02306(19) Uani 1 1 d .
W9 W 0.42298(3) 0.67298(4) 0.04878(2) 0.01990(18) Uani 1 1 d .
W10 W 0.47556(3) 0.79262(4) 0.22620(2) 0.02301(19) Uani 1 1 d .
W11 W 0.56219(3) 0.73033(4) 0.00656(2) 0.01769(17) Uani 1 1 d .
W12 W 0.38199(3) 0.69347(4) 0.15287(2) 0.02027(18) Uani 1 1 d .
Ce3 Ce 0.47051(4) 0.40724(5) 0.18396(3) 0.0183(2) Uani 1 1 d .
Ce2 Ce 0.30611(4) 0.62126(5) -0.05097(3) 0.0230(3) Uani 1 1 d .
Ce1 Ce 0.26990(5) 1.00514(5) 0.14603(4) 0.0247(3) Uani 1 1 d .
N3 N 0.4848(7) 0.2950(8) 0.1446(5) 0.026(3) Uani 1 1 d U
N2 N 0.4498(6) 0.5051(7) 0.2396(4) 0.015(3) Uani 1 1 d U
N1 N 0.2679(7) 0.7064(8) 0.0075(5) 0.029(4) Uani 1 1 d U
C21 C 0.5699(8) 0.3423(10) 0.1170(6) 0.028(4) Uani 1 1 d U
C8 C 0.3975(7) 0.5354(9) 0.2409(5) 0.020(3) Uani 1 1 d U
C19 C 0.5303(8) 0.2843(9) 0.1210(6) 0.024(4) Uani 1 1 d U
C4 C 0.2406(10) 0.8192(12) 0.0277(7) 0.050(5) Uani 1 1 d U
H4A H 0.2390 0.8633 0.0205 0.061 Uiso 1 1 calc R
C3 C 0.2193(10) 0.7940(13) 0.0698(8) 0.056(6) Uani 1 1 d U
H3A H 0.2034 0.8222 0.0909 0.067 Uiso 1 1 calc R
C15 C 0.4441(8) 0.2471(10) 0.1474(6) 0.029(4) Uani 1 1 d U
C16 C 0.4522(9) 0.1848(10) 0.1284(6) 0.031(4) Uani 1 1 d U
H16A H 0.4248 0.1523 0.1313 0.037 Uiso 1 1 calc R
C5 C 0.2644(9) 0.7711(10) -0.0024(7) 0.036(4) Uani 1 1 d U
C18 C 0.5409(8) 0.2252(10) 0.0996(6) 0.030(4) Uani 1 1 d U
H18A H 0.5732 0.2202 0.0817 0.036 Uiso 1 1 calc R
C13 C 0.3579(8) 0.5061(9) 0.2083(6) 0.024(4) Uani 1 1 d U
C20 C 0.3924(9) 0.2702(10) 0.1706(6) 0.030(4) Uani 1 1 d U
C12 C 0.4886(8) 0.5314(10) 0.2663(6) 0.026(4) Uani 1 1 d U
C9 C 0.3858(9) 0.5875(10) 0.2678(6) 0.034(5) Uani 1 1 d .
H9A H 0.3498 0.6063 0.2679 0.041 Uiso 1 1 calc R
C11 C 0.4797(9) 0.5829(10) 0.2937(6) 0.038(6) Uani 1 1 d .
H11A H 0.5087 0.5991 0.3120 0.046 Uiso 1 1 calc R
C6 C 0.2484(9) 1.1136(10) 0.0536(6) 0.033(5) Uiso 1 1 d .
C1 C 0.2460(9) 0.6852(9) 0.0466(6) 0.031(5) Uani 1 1 d .
C14 C 0.5445(8) 0.4980(9) 0.2585(6) 0.021(4) Uani 1 1 d .
C7 C 0.2883(8) 0.7879(10) -0.0478(8) 0.037(6) Uani 1 1 d .
C17 C 0.5031(9) 0.1734(11) 0.1050(6) 0.040(6) Uani 1 1 d .
H17A H 0.5114 0.1323 0.0934 0.047 Uiso 1 1 calc R
C10 C 0.4266(10) 0.6106(11) 0.2937(7) 0.046(6) Uani 1 1 d .
H10A H 0.4192 0.6463 0.3123 0.055 Uiso 1 1 calc R
C2 C 0.2225(9) 0.7286(10) 0.0790(7) 0.042(6) Uani 1 1 d .
H2A H 0.2092 0.7127 0.1064 0.050 Uiso 1 1 calc R
O1 O 0.6100(5) 0.6615(6) 0.0288(4) 0.0243(13) Uani 1 1 d U
O2 O 0.5711(5) 0.7475(6) 0.0806(4) 0.0250(10) Uani 1 1 d U
O3 O 0.5582(5) 0.6108(6) 0.1016(4) 0.0253(11) Uani 1 1 d U
O4 O 0.3759(5) 0.4595(6) 0.1836(4) 0.0300(16) Uani 1 1 d U
O5 O 0.4424(5) 0.8559(6) 0.1884(4) 0.0268(11) Uani 1 1 d U
O6 O 0.3614(5) 0.6723(6) 0.0926(4) 0.0258(12) Uani 1 1 d U
O7 O 0.5394(5) 0.8574(6) 0.2377(4) 0.0266(12) Uani 1 1 d U
O8 O 0.4784(5) 0.8381(6) 0.0999(4) 0.0250(10) Uani 1 1 d U
O9 O 0.4456(5) 0.8145(6) 0.2761(4) 0.0307(14) Uani 1 1 d U
O10 O 0.6387(5) 0.8277(6) 0.1380(4) 0.0252(12) Uani 1 1 d U
O11 O 0.2639(6) 1.0954(7) 0.0932(4) 0.037(2) Uani 1 1 d U
O12 O 0.6483(5) 0.9026(6) 0.2156(4) 0.028(2) Uani 1 1 d U
O13 O 0.1926(6) 1.0278(7) 0.2035(4) 0.037(2) Uani 1 1 d U
O14 O 0.6773(5) 0.7337(6) 0.0832(4) 0.0251(13) Uani 1 1 d U
O15 O 0.4251(5) 0.7308(6) 0.2030(4) 0.0258(11) Uani 1 1 d U
O16 O 0.4486(5) 0.5881(6) 0.0758(4) 0.0260(12) Uani 1 1 d U
O17 O 0.3696(5) 1.0477(6) 0.1238(4) 0.032(2) Uani 1 1 d U
O18 O 0.5247(5) 0.7243(6) 0.2506(4) 0.0249(13) Uani 1 1 d U
O19 O 0.5867(5) 0.8849(6) 0.0716(4) 0.0254(12) Uani 1 1 d U
O20 O 0.6238(5) 0.6803(6) 0.1542(4) 0.0251(11) Uani 1 1 d U
O21 O 0.6268(5) 0.7701(6) 0.2198(4) 0.0262(12) Uani 1 1 d U
O22 O 0.4524(5) 0.9505(6) 0.1266(4) 0.0255(12) Uani 1 1 d U
O23 O 0.2886(6) 1.1083(7) 0.1929(4) 0.037(3) Uani 1 1 d U
O24 O 0.3887(6) 0.3254(7) 0.1845(4) 0.033(2) Uani 1 1 d U
O25 O 0.6220(5) 0.7914(6) 0.0137(4) 0.0243(13) Uani 1 1 d U
O26 O 0.3829(5) 0.6407(6) 0.0047(4) 0.0285(14) Uani 1 1 d U
O27 O 0.5098(5) 0.8028(6) 0.0076(4) 0.0247(12) Uani 1 1 d U
O28 O 0.4933(5) 0.5162(6) 0.1452(4) 0.0280(13) Uani 1 1 d U
O29 O 0.4137(5) 0.7609(6) 0.0379(4) 0.0265(11) Uani 1 1 d U
O30 O 0.3753(5) 0.7861(6) 0.1357(4) 0.0266(11) Uani 1 1 d U
O31 O 0.4955(5) 0.6785(6) 0.0205(4) 0.0248(11) Uani 1 1 d U
O32 O 0.5675(5) 0.7122(6) -0.0495(4) 0.025(2) Uani 1 1 d U
O33 O 0.4125(5) 0.8706(6) -0.0211(4) 0.029(2) Uani 1 1 d U
O34 O 0.5258(5) 0.6353(6) 0.1826(4) 0.0263(11) Uani 1 1 d U
O35 O 0.5489(6) 1.0134(6) 0.0940(4) 0.032(2) Uani 1 1 d U
O36 O 0.3178(5) 0.6824(6) 0.1798(4) 0.028(2) Uani 1 1 d U
O37 O 0.7014(5) 0.8602(6) 0.0627(4) 0.0256(14) Uani 1 1 d U
O38 O 0.3441(5) 0.9158(6) 0.1498(4) 0.0294(13) Uani 1 1 d U
O52 O 0.6127(6) 0.3347(7) 0.0928(4) 0.037(2) Uani 1 1 d U
O53 O 0.3044(6) 0.7456(7) -0.0726(5) 0.037(2) Uani 1 1 d U
O54 O 0.4308(5) 0.4085(6) 0.1012(4) 0.031(2) Uani 1 1 d U
O55 O 0.3102(6) 0.9818(7) 0.2265(5) 0.041(2) Uani 1 1 d U
O57 O 0.5560(5) 0.3923(6) 0.1373(4) 0.0312(16) Uani 1 1 d U
O58 O 0.6171(5) 0.6417(6) 0.2437(4) 0.029(2) Uani 1 1 d U
O60 O 0.4166(5) 0.6133(6) 0.1621(4) 0.0263(12) Uani 1 1 d U
O61 O 0.5573(5) 0.9081(6) 0.1550(4) 0.0262(11) Uani 1 1 d U
O62 O 0.4640(5) 0.6964(6) 0.1127(4) 0.0260(10) Uani 1 1 d U
O63 O 0.4878(5) 0.9258(6) 0.0401(4) 0.0248(12) Uani 1 1 d U
O64 O 0.5538(5) 0.4579(6) 0.2284(4) 0.0284(16) Uani 1 1 d U
O65 O 0.6774(5) 0.5991(6) 0.0921(4) 0.025(2) Uani 1 1 d U
O66 O 0.5350(5) 0.7758(6) 0.1741(4) 0.0248(10) Uani 1 1 d U
O67 O 0.3844(5) 0.8789(6) 0.0686(4) 0.0256(12) Uani 1 1 d U
O68 O 0.2851(6) 0.9561(7) 0.0674(4) 0.038(2) Uani 1 1 d U
O69 O 0.1731(6) 1.0049(7) 0.1031(5) 0.045(3) Uani 1 1 d U
O70 O 0.2238(6) 0.8958(7) 0.1642(4) 0.036(2) Uani 1 1 d U
O80 O 0.2815(7) 0.6151(8) -0.1351(5) 0.059(4) Uani 1 1 d U
O88 O 0.2574(6) 0.5109(7) -0.0644(5) 0.046(3) Uani 1 1 d U
O90 O 0.3794(6) 0.5295(7) -0.0575(5) 0.048(3) Uani 1 1 d U
O91 O 0.3515(6) 0.2277(7) 0.1751(4) 0.038(3) Uani 1 1 d U
O93 O 0.5858(6) 0.5182(7) 0.2864(4) 0.034(3) Uani 1 1 d U
O98 O 0.2895(6) 0.8527(7) -0.0550(5) 0.044(3) Uani 1 1 d U
O100 O 0.2312(6) 1.0802(7) 0.0223(4) 0.038(3) Uani 1 1 d U
O1W O 0.6367(6) 0.4949(7) 0.1543(4) 0.0389(17) Uani 1 1 d U
H50A H 0.6530 0.4827 0.1805 0.047 Uiso 1 1 d R
H50B H 0.6448 0.4732 0.1287 0.047 Uiso 1 1 d R
O2W O 0.4118(9) 0.0738(11) 0.0340(6) 0.114(9) Uani 1 1 d .
H50C H 0.3774 0.0544 0.0347 0.137 Uiso 1 1 d R
H50D H 0.4399 0.0568 0.0169 0.137 Uiso 1 1 d R
O3W O 0.6988(6) 0.9944(7) 0.1580(4) 0.0389(19) Uani 1 1 d U
H50E H 0.6895 1.0251 0.1783 0.047 Uiso 1 1 d R
H50F H 0.7237 1.0037 0.1358 0.047 Uiso 1 1 d R
O4W O 0.3522(8) 0.9032(10) 0.8829(6) 0.098(7) Uani 1 1 d .
H50G H 0.3748 0.8720 0.8946 0.118 Uiso 1 1 d R
H50H H 0.3329 0.9303 0.9013 0.118 Uiso 1 1 d R
O5W O 0.2611(7) 0.2772(7) 0.2154(5) 0.055(3) Uani 1 1 d U
H50I H 0.2938 0.2542 0.2140 0.066 Uiso 1 1 d R
H50J H 0.2280 0.2566 0.2209 0.066 Uiso 1 1 d R
O6W O 0.1604(7) 0.4882(8) 0.9803(6) 0.067(5) Uani 1 1 d .
H6A H 0.1812 0.4531 0.9883 0.081 Uiso 1 1 d R
H6B H 0.1359 0.5060 1.0002 0.081 Uiso 1 1 d R
O7W O 0.2818(7) 0.0673(8) 0.2971(5) 0.065(4) Uani 1 1 d U
H7A H 0.2778 0.0545 0.3259 0.078 Uiso 1 1 d R
H7B H 0.2864 0.0374 0.2751 0.078 Uiso 1 1 d R
O8W O 0.4934(9) 0.5529(10) 0.9681(6) 0.091(5) Uani 1 1 d U
H8A H 0.5174 0.5190 0.9716 0.109 Uiso 1 1 d R
H8B H 0.4770 0.5715 0.9923 0.109 Uiso 1 1 d R
O9W O 0.6500(9) 0.5524(10) 0.9860(6) 0.102(6) Uani 1 1 d U
H9B H 0.6743 0.5185 0.9874 0.122 Uiso 1 1 d R
H9C H 0.6378 0.5717 1.0114 0.122 Uiso 1 1 d R
O10W O 0.3279(6) 0.8679(7) 0.2748(5) 0.0428(18) Uani 1 1 d U
H10B H 0.3308 0.8812 0.3036 0.051 Uiso 1 1 d R
H10C H 0.3127 0.8945 0.2539 0.051 Uiso 1 1 d R

loop_
_atom_site_aniso_label
_atom_site_aniso_U_11
_atom_site_aniso_U_22
_atom_site_aniso_U_33
_atom_site_aniso_U_23
_atom_site_aniso_U_13
_atom_site_aniso_U_12
W1 0.0171(4) 0.0142(4) 0.0247(4) 0.0000(3) 0.0045(3) 0.0033(3)
W2 0.0191(4) 0.0111(4) 0.0285(4) -0.0003(3) 0.0003(3) 0.0007(3)
W3 0.0204(4) 0.0109(4) 0.0279(4) 0.0028(3) 0.0038(3) 0.0006(3)
W4 0.0138(4) 0.0138(4) 0.0245(4) -0.0024(3) 0.0023(3) -0.0010(3)
W5 0.0169(4) 0.0130(4) 0.0249(4) -0.0011(3) 0.0014(3) 0.0037(3)
W6 0.0212(4) 0.0195(4) 0.0191(4) 0.0007(3) -0.0012(3) 0.0045(3)
W7 0.0238(4) 0.0171(4) 0.0213(4) -0.0047(3) -0.0021(3) -0.0011(3)
W8 0.0300(5) 0.0179(4) 0.0212(4) -0.0003(3) -0.0044(3) 0.0086(4)
W9 0.0175(4) 0.0195(4) 0.0227(4) -0.0020(3) -0.0032(3) -0.0041(3)
W10 0.0296(5) 0.0185(4) 0.0209(4) -0.0032(3) -0.0032(3) 0.0015(4)
W11 0.0172(4) 0.0181(4) 0.0178(4) -0.0026(3) -0.0002(3) 0.0000(3)
W12 0.0167(4) 0.0157(4) 0.0284(4) 0.0003(3) 0.0050(3) -0.0024(3)
Ce3 0.0225(6) 0.0137(6) 0.0186(5) -0.0013(4) 0.0018(4) -0.0028(4)
Ce2 0.0152(6) 0.0264(7) 0.0274(6) -0.0063(5) -0.0013(4) -0.0003(5)
Ce1 0.0217(6) 0.0228(6) 0.0296(6) 0.0010(5) -0.0016(5) 0.0032(5)
N3 0.032(6) 0.022(6) 0.025(6) 0.002(5) 0.006(5) 0.002(5)
N2 0.013(5) 0.019(6) 0.014(5) 0.002(4) 0.004(4) -0.006(4)
N1 0.030(6) 0.031(5) 0.026(5) 0.001(4) -0.004(4) -0.002(4)
C21 0.026(6) 0.028(5) 0.029(6) 0.004(5) 0.001(4) 0.000(4)
C8 0.019(5) 0.021(6) 0.020(5) 0.002(4) 0.007(4) -0.001(4)
C19 0.023(5) 0.025(5) 0.023(5) 0.000(4) -0.006(4) 0.004(4)
C4 0.053(8) 0.046(7) 0.053(7) -0.006(5) -0.001(6) 0.002(6)
C3 0.059(8) 0.053(8) 0.055(7) -0.011(6) 0.003(6) 0.001(6)
C15 0.032(6) 0.025(6) 0.029(6) 0.002(5) -0.002(5) -0.001(5)
C16 0.038(7) 0.024(5) 0.031(6) 0.001(5) -0.004(5) -0.002(5)
C5 0.037(7) 0.031(6) 0.041(6) 0.002(5) -0.006(5) -0.002(5)
C18 0.027(8) 0.028(6) 0.034(7) -0.002(6) 0.007(6) -0.004(6)
C13 0.017(6) 0.025(8) 0.031(7) 0.008(6) 0.002(5) 0.000(6)
C20 0.033(7) 0.028(8) 0.028(7) 0.001(6) 0.002(6) -0.005(6)
C12 0.026(7) 0.032(8) 0.020(7) -0.002(6) -0.008(6) 0.001(6)
C9 0.029(12) 0.046(15) 0.028(11) -0.015(10) 0.010(9) 0.011(10)
C11 0.044(14) 0.040(14) 0.031(11) -0.022(10) -0.009(10) -0.008(11)
C1 0.039(13) 0.018(11) 0.036(11) -0.001(9) 0.005(10) -0.007(9)
C14 0.020(10) 0.019(11) 0.024(10) 0.004(8) -0.010(8) -0.006(8)
C7 0.013(11) 0.020(12) 0.079(17) 0.013(11) -0.008(11) 0.001(9)
C17 0.056(15) 0.036(14) 0.026(11) 0.007(9) 0.011(10) 0.014(12)
C10 0.046(16) 0.043(16) 0.048(14) -0.012(11) -0.003(12) 0.012(12)
C2 0.055(15) 0.031(13) 0.040(13) 0.015(10) 0.019(11) 0.011(11)
O1 0.025(2) 0.020(2) 0.028(2) -0.002(2) 0.001(2) 0.002(2)
O2 0.026(2) 0.022(2) 0.0279(19) -0.0008(18) 0.0003(18) 0.0008(19)
O3 0.026(2) 0.021(2) 0.028(2) -0.0009(19) 0.0008(19) 0.001(2)
O4 0.029(3) 0.026(3) 0.035(3) -0.002(3) 0.002(3) -0.001(3)
O5 0.028(2) 0.022(2) 0.030(2) -0.002(2) 0.001(2) 0.002(2)
O6 0.026(2) 0.022(2) 0.030(2) -0.001(2) 0.000(2) 0.002(2)
O7 0.028(2) 0.023(2) 0.029(2) -0.001(2) 0.000(2) 0.003(2)
O8 0.026(2) 0.021(2) 0.0284(19) -0.0011(18) 0.0011(18) 0.0014(18)
O9 0.034(3) 0.027(3) 0.031(3) -0.001(3) 0.000(3) 0.002(3)
O10 0.026(2) 0.021(2) 0.029(2) -0.001(2) 0.002(2) 0.002(2)
O11 0.037(4) 0.034(4) 0.042(4) 0.002(4) -0.002(4) 0.000(4)
O12 0.030(4) 0.024(4) 0.032(4) -0.007(4) -0.003(4) -0.003(4)
O13 0.033(4) 0.036(4) 0.043(4) -0.001(4) 0.003(4) -0.001(4)
O14 0.026(2) 0.021(2) 0.029(2) -0.001(2) 0.000(2) 0.001(2)
O15 0.027(2) 0.022(2) 0.029(2) -0.001(2) 0.001(2) 0.002(2)
O16 0.026(2) 0.023(2) 0.029(2) -0.002(2) 0.000(2) 0.002(2)
O17 0.031(4) 0.027(4) 0.038(4) 0.000(4) -0.003(4) 0.004(4)
O18 0.027(2) 0.021(2) 0.027(2) -0.001(2) 0.001(2) 0.001(2)
O19 0.026(2) 0.021(2) 0.029(2) 0.000(2) 0.000(2) 0.001(2)
O20 0.026(2) 0.022(2) 0.028(2) -0.001(2) 0.001(2) 0.002(2)
O21 0.028(2) 0.022(2) 0.029(2) -0.002(2) 0.000(2) 0.001(2)
O22 0.027(2) 0.021(2) 0.028(2) -0.001(2) 0.000(2) 0.002(2)
O23 0.036(5) 0.030(5) 0.044(5) -0.004(5) 0.000(5) -0.002(5)
O24 0.032(4) 0.028(4) 0.040(4) -0.004(4) 0.008(4) -0.004(4)
O25 0.024(2) 0.021(2) 0.028(2) -0.002(2) 0.001(2) 0.004(2)
O26 0.028(3) 0.026(3) 0.032(3) -0.003(3) 0.001(3) 0.000(3)
O27 0.025(2) 0.021(2) 0.028(2) -0.001(2) 0.000(2) 0.002(2)
O28 0.029(2) 0.024(2) 0.031(2) 0.000(2) 0.002(2) 0.000(2)
O29 0.027(2) 0.023(2) 0.030(2) -0.001(2) 0.001(2) 0.000(2)
O30 0.027(2) 0.023(2) 0.030(2) -0.001(2) 0.000(2) 0.000(2)
O31 0.025(2) 0.021(2) 0.028(2) -0.002(2) 0.000(2) 0.002(2)
O32 0.024(4) 0.023(4) 0.026(4) -0.002(4) 0.001(4) -0.001(4)
O33 0.030(4) 0.025(4) 0.032(4) 0.002(4) -0.001(4) 0.003(4)
O34 0.028(2) 0.022(2) 0.029(2) -0.0005(19) 0.0014(19) 0.0009(19)
O35 0.035(4) 0.025(4) 0.036(4) 0.000(4) 0.000(4) -0.003(4)
O36 0.027(4) 0.024(4) 0.033(4) 0.003(4) 0.003(4) -0.001(4)
O37 0.026(3) 0.021(3) 0.030(3) -0.002(3) -0.001(3) 0.001(3)
O38 0.029(2) 0.025(2) 0.034(2) -0.001(2) 0.000(2) 0.001(2)
O52 0.037(4) 0.033(4) 0.041(4) -0.003(4) 0.012(4) -0.001(4)
O53 0.032(4) 0.033(4) 0.047(4) 0.001(4) 0.005(4) 0.002(4)
O54 0.038(5) 0.025(5) 0.030(5) -0.006(4) -0.002(4) 0.006(4)
O55 0.036(5) 0.034(5) 0.053(5) -0.015(4) 0.005(4) 0.002(4)
O57 0.032(3) 0.027(3) 0.034(3) -0.002(3) 0.005(3) 0.000(3)
O58 0.031(4) 0.027(4) 0.029(4) 0.005(4) -0.004(4) 0.003(4)
O60 0.028(2) 0.023(2) 0.029(2) -0.001(2) 0.002(2) 0.001(2)
O61 0.027(2) 0.022(2) 0.030(2) -0.001(2) 0.000(2) 0.002(2)
O62 0.027(2) 0.022(2) 0.0293(19) -0.0006(18) 0.0010(18) 0.0015(18)
O63 0.025(2) 0.021(2) 0.028(2) 0.000(2) 0.001(2) 0.001(2)
O64 0.029(3) 0.024(3) 0.033(3) -0.002(3) 0.001(3) 0.003(3)
O65 0.023(4) 0.020(4) 0.032(4) -0.001(4) 0.002(4) 0.004(4)
O66 0.025(2) 0.021(2) 0.0278(19) -0.0009(18) 0.0017(18) 0.0020(19)
O67 0.025(2) 0.022(2) 0.029(2) -0.001(2) 0.001(2) 0.002(2)
O68 0.038(4) 0.035(4) 0.042(4) -0.001(4) -0.002(4) 0.002(4)
O69 0.043(5) 0.045(5) 0.047(5) -0.002(5) 0.001(5) -0.005(5)
O70 0.033(4) 0.029(4) 0.047(4) -0.004(4) 0.005(4) -0.004(4)
O80 0.054(7) 0.068(8) 0.054(7) -0.011(6) -0.004(6) -0.014(7)
O88 0.037(7) 0.032(7) 0.069(7) -0.007(6) 0.010(6) -0.001(6)
O90 0.039(6) 0.039(6) 0.066(6) -0.011(6) -0.007(5) 0.003(5)
O91 0.042(6) 0.031(6) 0.042(6) 0.008(5) -0.002(5) -0.018(5)
O93 0.036(5) 0.034(5) 0.033(5) 0.000(5) -0.008(5) -0.005(5)
O98 0.041(6) 0.031(6) 0.060(6) 0.007(5) 0.001(5) 0.004(5)
O100 0.045(6) 0.032(6) 0.035(5) 0.000(5) -0.003(5) 0.002(5)
O1W 0.039(3) 0.035(3) 0.042(3) 0.000(3) 0.001(3) -0.002(3)
O2W 0.13(2) 0.15(2) 0.065(13) 0.023(13) -0.002(12) -0.098(17)
O3W 0.038(4) 0.033(4) 0.045(3) -0.001(3) 0.006(3) 0.003(3)
O4W 0.095(17) 0.084(17) 0.116(17) -0.008(13) 0.039(13) -0.010(13)
O5W 0.051(5) 0.047(5) 0.066(5) -0.004(5) 0.011(5) -0.007(5)
O6W 0.048(11) 0.050(12) 0.104(14) -0.015(10) 0.025(10) -0.003(9)
O7W 0.069(8) 0.068(8) 0.057(7) -0.007(7) 0.015(6) -0.014(7)
O8W 0.116(14) 0.071(12) 0.086(11) -0.022(9) 0.026(10) 0.001(10)
O9W 0.131(14) 0.078(12) 0.096(11) -0.035(10) 0.019(10) 0.004(10)
O10W 0.042(3) 0.038(3) 0.048(3) -0.001(3) 0.003(3) 0.002(3)

loop_
_atom_type_symbol
_atom_type_description
_atom_type_scat_dispersion_real
_atom_type_scat_dispersion_imag
_atom_type_scat_source
C C 0.0033 0.0016 'International Tables Vol C Tables 4.2.6.8 and 6.1.1.4'
H H 0.0000 0.0000 'International Tables Vol C Tables 4.2.6.8 and 6.1.1.4'
N N 0.0061 0.0033 'International Tables Vol C Tables 4.2.6.8 and 6.1.1.4'
O O 0.0106 0.0060 'International Tables Vol C Tables 4.2.6.8 and 6.1.1.4'
Ce Ce -0.2486 2.6331 'International Tables Vol C Tables 4.2.6.8 and 6.1.1.4'
W W -0.8490 6.8722 'International Tables Vol C Tables 4.2.6.8 and 6.1.1.4'

loop_
_geom_angle_atom_site_label_1
_geom_angle_atom_site_label_2
_geom_angle_atom_site_label_3
_geom_angle
_geom_angle_site_symmetry_1
_geom_angle_site_symmetry_3
O38 W1 O30 102.3(6) . .
O38 W1 O5 101.7(5) . .
O30 W1 O5 88.6(5) . .
O38 W1 O67 94.2(5) . .
O30 W1 O67 93.6(5) . .
O5 W1 O67 163.1(5) . .
O38 W1 O22 92.6(5) . .
O30 W1 O22 164.7(5) . .
O5 W1 O22 85.0(5) . .
O67 W1 O22 88.6(5) . .
O38 W1 O8 164.2(5) . .
O30 W1 O8 91.4(5) . .
O5 W1 O8 86.2(5) . .
O67 W1 O8 76.9(5) . .
O22 W1 O8 74.3(5) . .
O35 W2 O22 100.8(6) . .
O35 W2 O61 101.6(6) . .
O22 W2 O61 93.3(5) . .
O35 W2 O63 98.1(5) . .
O22 W2 O63 91.5(5) . .
O61 W2 O63 158.4(5) . .
O35 W2 O19 99.8(6) . .
O22 W2 O19 159.3(5) . .
O61 W2 O19 84.3(5) . .
O63 W2 O19 83.8(5) . .
O35 W2 O8 170.7(5) . .
O22 W2 O8 74.9(5) . .
O61 W2 O8 87.0(5) . .
O63 W2 O8 74.0(5) . .
O19 W2 O8 84.4(5) . .
O28 W3 O3 103.3(6) . .
O28 W3 O16 98.9(5) . .
O3 W3 O16 94.3(5) . .
O28 W3 O34 99.0(5) . .
O3 W3 O34 85.8(5) . .
O16 W3 O34 161.6(5) . .
O28 W3 O60 94.2(5) . .
O3 W3 O60 161.5(5) . .
O16 W3 O60 88.9(5) . .
O34 W3 O60 85.5(5) . .
O28 W3 O62 166.4(5) . .
O3 W3 O62 89.7(5) . .
O16 W3 O62 75.5(5) . .
O34 W3 O62 86.1(5) . .
O60 W3 O62 73.5(5) . .
O37 W4 O19 101.9(6) . .
O37 W4 O10 100.1(5) . .
O19 W4 O10 88.4(5) . .
O37 W4 O25 97.7(5) . .
O19 W4 O25 91.3(5) . .
O10 W4 O25 161.8(5) . .
O37 W4 O14 95.0(5) . .
O19 W4 O14 163.1(5) . .
O10 W4 O14 87.7(5) . .
O25 W4 O14 87.3(5) . .
O37 W4 O2 165.8(5) . .
O19 W4 O2 89.7(5) . .
O10 W4 O2 88.3(5) . .
O25 W4 O2 73.5(5) . .
O14 W4 O2 73.8(5) . .
O65 W5 O14 101.1(6) . .
O65 W5 O20 101.3(5) . .
O14 W5 O20 90.9(5) . .
O65 W5 O1 99.0(5) . .
O14 W5 O1 90.2(5) . .
O20 W5 O1 159.1(5) . .
O65 W5 O3 99.4(5) . .
O14 W5 O3 159.5(5) . .
O20 W5 O3 84.9(5) . .
O1 W5 O3 86.7(5) . .
O65 W5 O2 170.6(5) . .
O14 W5 O2 74.2(5) . .
O20 W5 O2 87.0(5) . .
O1 W5 O2 73.2(5) . .
O3 W5 O2 85.6(5) . .
O33 W6 O63 100.1(6) . .
O33 W6 O27 101.6(5) . .
O63 W6 O27 93.3(5) . .
O33 W6 O67 96.2(5) . .
O63 W6 O67 91.1(5) . .
O27 W6 O67 160.6(5) . .
O33 W6 O29 100.4(5) . .
O63 W6 O29 159.5(5) . .
O27 W6 O29 83.6(5) . .
O67 W6 O29 85.7(5) . .
O33 W6 O8 168.3(5) . .
O63 W6 O8 74.8(5) . .
O27 W6 O8 89.3(5) . .
O67 W6 O8 73.6(5) . .
O29 W6 O8 84.9(5) . .
O12 W7 O61 100.1(5) . .
O12 W7 O21 98.3(6) . .
O61 W7 O21 161.2(5) . .
O12 W7 O7 99.7(5) . .
O61 W7 O7 89.0(5) . .
O21 W7 O7 92.0(5) . .
O12 W7 O10 98.5(5) . .
O61 W7 O10 83.8(5) . .
O21 W7 O10 89.4(5) . .
O7 W7 O10 161.4(5) . .
O12 W7 O66 171.8(5) . .
O61 W7 O66 86.1(5) . .
O21 W7 O66 76.0(5) . .
O7 W7 O66 75.0(5) . .
O10 W7 O66 87.4(5) . .
O58 W8 O34 103.0(6) . .
O58 W8 O18 99.3(5) . .
O34 W8 O18 92.1(5) . .
O58 W8 O20 98.7(5) . .
O34 W8 O20 86.6(5) . .
O18 W8 O20 161.8(5) . .
O58 W8 O21 95.2(5) . .
O34 W8 O21 161.2(5) . .
O18 W8 O21 89.3(5) . .
O20 W8 O21 86.2(5) . .
O58 W8 O66 166.8(5) . .
O34 W8 O66 88.7(5) . .
O18 W8 O66 73.9(5) . .
O20 W8 O66 87.9(5) . .
O21 W8 O66 73.7(5) . .
O58 W8 W10 132.7(4) . .
O34 W8 W10 87.6(4) . .
O18 W8 W10 33.6(4) . .
O20 W8 W10 128.2(4) . .
O21 W8 W10 83.2(4) . .
O66 W8 W10 40.6(3) . .
O26 W9 O29 100.1(6) . .
O26 W9 O31 100.0(5) . .
O29 W9 O31 88.3(5) . .
O26 W9 O6 95.6(5) . .
O29 W9 O6 92.1(5) . .
O31 W9 O6 164.0(5) . .
O26 W9 O16 97.6(5) . .
O29 W9 O16 162.2(5) . .
O31 W9 O16 87.7(5) . .
O6 W9 O16 87.1(5) . .
O26 W9 O62 167.2(5) . .
O29 W9 O62 89.4(5) . .
O31 W9 O62 88.6(5) . .
O6 W9 O62 75.4(5) . .
O16 W9 O62 73.2(5) . .
O9 W10 O15 103.8(6) . .
O9 W10 O5 99.6(6) . .
O15 W10 O5 89.1(5) . .
O9 W10 O18 96.3(5) . .
O15 W10 O18 91.5(5) . .
O5 W10 O18 163.5(5) . .
O9 W10 O7 89.2(5) . .
O15 W10 O7 166.9(5) . .
O5 W10 O7 87.4(5) . .
O18 W10 O7 88.3(5) . .
O9 W10 O66 162.7(5) . .
O15 W10 O66 92.2(5) . .
O5 W10 O66 87.1(5) . .
O18 W10 O66 76.4(5) . .
O7 W10 O66 75.0(5) . .
O9 W10 W8 128.3(4) . .
O15 W10 W8 89.1(4) . .
O5 W10 W8 130.9(4) . .
O18 W10 W8 32.6(3) . .
O7 W10 W8 83.6(3) . .
O66 W10 W8 44.0(3) . .
O32 W11 O25 101.4(5) . .
O32 W11 O1 97.6(5) . .
O25 W11 O1 90.8(5) . .
O32 W11 O27 103.2(5) . .
O25 W11 O27 87.8(5) . .
O1 W11 O27 158.9(5) . .
O32 W11 O31 98.5(5) . .
O25 W11 O31 159.8(5) . .
O1 W11 O31 89.8(5) . .
O27 W11 O31 84.4(5) . .
O32 W11 O2 169.8(5) . .
O25 W11 O2 73.5(5) . .
O1 W11 O2 73.9(5) . .
O27 W11 O2 85.6(5) . .
O31 W11 O2 87.3(5) . .
O36 W12 O60 101.5(6) . .
O36 W12 O6 100.6(5) . .
O60 W12 O6 92.7(5) . .
O36 W12 O15 98.7(5) . .
O60 W12 O15 90.4(5) . .
O6 W12 O15 159.4(5) . .
O36 W12 O30 100.2(5) . .
O60 W12 O30 157.9(5) . .
O6 W12 O30 87.5(5) . .
O15 W12 O30 82.1(5) . .
O36 W12 O62 172.9(5) . .
O60 W12 O62 74.2(5) . .
O6 W12 O62 74.2(5) . .
O15 W12 O62 87.1(5) . .
O30 W12 O62 84.6(5) . .
O57 Ce3 O4 142.0(4) . .
O57 Ce3 O24 122.4(4) . .
O4 Ce3 O24 66.9(4) . .
O57 Ce3 O7 122.6(4) . 4_645
O4 Ce3 O7 95.4(4) . 4_645
O24 Ce3 O7 70.3(4) . 4_645
O57 Ce3 O28 71.7(4) . .
O4 Ce3 O28 78.9(4) . .
O24 Ce3 O28 137.0(4) . .
O7 Ce3 O28 140.9(4) 4_645 .
O57 Ce3 O64 73.7(4) . .
O4 Ce3 O64 120.7(4) . .
O24 Ce3 O64 146.5(4) . .
O7 Ce3 O64 76.4(4) 4_645 .
O28 Ce3 O64 73.8(4) . .
O57 Ce3 N3 62.0(5) . .
O4 Ce3 N3 119.9(5) . .
O24 Ce3 N3 61.2(4) . .
O7 Ce3 N3 93.9(4) 4_645 .
O28 Ce3 N3 122.7(4) . .
O64 Ce3 N3 119.2(4) . .
O57 Ce3 O54 76.4(4) . .
O4 Ce3 O54 70.9(4) . .
O24 Ce3 O54 75.2(4) . .
O7 Ce3 O54 145.5(4) 4_645 .
O28 Ce3 O54 69.3(4) . .
O64 Ce3 O54 138.0(4) . .
N3 Ce3 O54 68.6(4) . .
O57 Ce3 N2 126.6(4) . .
O4 Ce3 N2 60.5(4) . .
O24 Ce3 N2 110.9(4) . .
O7 Ce3 N2 73.6(4) 4_645 .
O28 Ce3 N2 70.0(4) . .
O64 Ce3 N2 60.9(4) . .
N3 Ce3 N2 167.2(4) . .
O54 Ce3 N2 120.8(4) . .
O57 Ce3 O9 66.7(4) . 4_645
O4 Ce3 O9 150.8(4) . 4_645
O24 Ce3 O9 94.3(4) . 4_645
O7 Ce3 O9 56.1(4) 4_645 4_645
O28 Ce3 O9 126.5(4) . 4_645
O64 Ce3 O9 63.4(4) . 4_645
N3 Ce3 O9 62.0(4) . 4_645
O54 Ce3 O9 127.7(4) . 4_645
N2 Ce3 O9 110.9(4) . 4_645
O52 Ce2 O26 73.2(4) 5_665 .
O52 Ce2 O100 147.3(4) 5_665 7_655
O26 Ce2 O100 74.2(4) . 7_655
O52 Ce2 O37 129.5(4) 5_665 3_465
O26 Ce2 O37 141.3(4) . 3_465
O100 Ce2 O37 80.1(4) 7_655 3_465
O52 Ce2 O90 73.1(5) 5_665 .
O26 Ce2 O90 71.3(4) . .
O100 Ce2 O90 93.1(5) 7_655 .
O37 Ce2 O90 139.4(4) 3_465 .
O52 Ce2 O80 72.6(5) 5_665 .
O26 Ce2 O80 145.1(5) . .
O100 Ce2 O80 138.9(5) 7_655 .
O37 Ce2 O80 69.6(4) 3_465 .
O90 Ce2 O80 92.4(5) . .
O52 Ce2 O88 126.4(4) 5_665 .
O26 Ce2 O88 124.7(4) . .
O100 Ce2 O88 71.4(4) 7_655 .
O37 Ce2 O88 71.0(4) 3_465 .
O90 Ce2 O88 68.9(5) . .
O80 Ce2 O88 72.8(5) . .
O52 Ce2 N1 110.9(5) 5_665 .
O26 Ce2 N1 72.6(4) . .
O100 Ce2 N1 61.7(5) 7_655 .
O37 Ce2 N1 69.9(4) 3_465 .
O90 Ce2 N1 140.4(5) . .
O80 Ce2 N1 126.9(5) . .
O88 Ce2 N1 122.5(5) . .
O52 Ce2 O53 62.0(4) 5_665 .
O26 Ce2 O53 91.0(4) . .
O100 Ce2 O53 122.4(4) 7_655 .
O37 Ce2 O53 78.7(4) 3_465 .
O90 Ce2 O53 134.8(5) . .
O80 Ce2 O53 78.9(5) . .
O88 Ce2 O53 144.1(4) . .
N1 Ce2 O53 60.7(5) . .
O11 Ce1 O38 128.3(4) . .
O11 Ce1 O13 104.7(4) . .
O38 Ce1 O13 126.6(4) . .
O11 Ce1 O70 141.5(4) . .
O38 Ce1 O70 69.3(4) . .
O13 Ce1 O70 73.4(4) . .
O11 Ce1 O68 73.7(4) . .
O38 Ce1 O68 70.2(4) . .
O13 Ce1 O68 141.6(4) . .
O70 Ce1 O68 84.6(4) . .
O11 Ce1 O23 74.5(4) . .
O38 Ce1 O23 117.0(4) . .
O13 Ce1 O23 66.8(4) . .
O70 Ce1 O23 133.1(4) . .
O68 Ce1 O23 142.3(4) . .
O11 Ce1 O17 68.3(4) . .
O38 Ce1 O17 68.4(4) . .
O13 Ce1 O17 139.4(4) . .
O70 Ce1 O17 137.4(4) . .
O68 Ce1 O17 76.9(4) . .
O23 Ce1 O17 72.9(4) . .
O11 Ce1 O69 68.6(4) . .
O38 Ce1 O69 128.4(4) . .
O13 Ce1 O69 72.8(4) . .
O70 Ce1 O69 74.4(4) . .
O68 Ce1 O69 71.1(4) . .
O23 Ce1 O69 114.5(5) . .
O17 Ce1 O69 131.7(4) . .
O11 Ce1 O55 138.6(4) . .
O38 Ce1 O55 65.0(4) . .
O13 Ce1 O55 71.2(4) . .
O70 Ce1 O55 78.4(4) . .
O68 Ce1 O55 135.2(4) . .
O23 Ce1 O55 66.1(4) . .
O17 Ce1 O55 88.2(4) . .
O69 Ce1 O55 139.7(4) . .
C19 N3 C15 119.1(17) . .
C19 N3 Ce3 119.9(13) . .
C15 N3 Ce3 120.9(12) . .
C12 N2 C8 114.5(15) . .
C12 N2 Ce3 123.8(12) . .
C8 N2 Ce3 121.6(10) . .
C1 N1 C5 118.7(17) . .
C1 N1 Ce2 119.2(13) . .
C5 N1 Ce2 121.8(12) . .
O57 C21 O52 127.0(19) . .
O57 C21 C19 116.7(17) . .
O52 C21 C19 116.3(18) . .
C9 C8 N2 123.3(17) . .
C9 C8 C13 125.4(18) . .
N2 C8 C13 111.2(15) . .
N3 C19 C18 122.8(18) . .
N3 C19 C21 114.6(17) . .
C18 C19 C21 122.5(17) . .
C5 C4 C3 115(2) . .
C5 C4 H4A 122.4 . .
C3 C4 H4A 122.4 . .
C2 C3 C4 120(2) . .
C2 C3 H3A 119.8 . .
C4 C3 H3A 119.8 . .
N3 C15 C16 121.9(18) . .
N3 C15 C20 111.9(17) . .
C16 C15 C20 126.2(18) . .
C17 C16 C15 117.7(19) . .
C17 C16 H16A 121.1 . .
C15 C16 H16A 121.1 . .
N1 C5 C4 123.7(19) . .
N1 C5 C7 113.3(18) . .
C4 C5 C7 123(2) . .
C17 C18 C19 119.8(18) . .
C17 C18 H18A 120.1 . .
C19 C18 H18A 120.1 . .
O4 C13 O13 120.3(17) . 7_655
O4 C13 C8 118.3(16) . .
O13 C13 C8 121.4(17) 7_655 .
O24 C20 O91 122.6(19) . .
O24 C20 C15 121.3(18) . .
O91 C20 C15 116.1(18) . .
N2 C12 C11 125.0(18) . .
N2 C12 C14 109.0(15) . .
C11 C12 C14 125.9(17) . .
C10 C9 C8 119(2) . .
C10 C9 H9A 120.7 . .
C8 C9 H9A 120.7 . .
C12 C11 C10 117.7(19) . .
C12 C11 H11A 121.1 . .
C10 C11 H11A 121.1 . .
O100 C6 O11 129(2) . .
O100 C6 C1 118.4(18) . 7_665
O11 C6 C1 112.9(17) . 7_665
N1 C1 C2 122.0(18) . .
N1 C1 C6 114.0(17) . 7_655
C2 C1 C6 123.9(17) . 7_655
O64 C14 O93 121.7(17) . .
O64 C14 C12 124.7(15) . .
O93 C14 C12 113.4(16) . .
O53 C7 O98 128(2) . .
O53 C7 C5 120.2(19) . .
O98 C7 C5 112.3(19) . .
C18 C17 C16 118(2) . .
C18 C17 H17A 120.9 . .
C16 C17 H17A 120.9 . .
C9 C10 C11 121(2) . .
C9 C10 H10A 119.6 . .
C11 C10 H10A 119.6 . .
C3 C2 C1 119.9(19) . .
C3 C2 H2A 120.0 . .
C1 C2 H2A 120.0 . .
W11 O1 W5 118.1(6) . .
W4 O2 W11 95.5(4) . .
W4 O2 W5 95.3(5) . .
W11 O2 W5 94.7(4) . .
W3 O3 W5 151.7(7) . .
C13 O4 Ce3 128.4(12) . .
W10 O5 W1 145.0(7) . .
W12 O6 W9 116.0(6) . .
W7 O7 W10 111.3(6) . .
W7 O7 Ce3 136.5(6) . 4_655
W10 O7 Ce3 110.3(5) . 4_655
W1 O8 W2 96.9(5) . .
W1 O8 W6 95.9(5) . .
W2 O8 W6 94.1(4) . .
W10 O9 Ce3 104.0(6) . 4_655
W4 O10 W7 150.4(7) . .
C6 O11 Ce1 145.8(13) . .
C13 O13 Ce1 132.7(12) 7_665 .
W5 O14 W4 116.7(6) . .
W10 O15 W12 151.0(7) . .
W3 O16 W9 114.2(6) . .
W8 O18 W10 113.8(6) . .
W4 O19 W2 149.6(7) . .
W5 O20 W8 151.0(7) . .
W7 O21 W8 114.9(6) . .
W2 O22 W1 113.9(6) . .
C20 O24 Ce3 124.1(13) . .
W11 O25 W4 117.3(6) . .
W9 O26 Ce2 162.7(7) . .
W6 O27 W11 154.3(7) . .
W3 O28 Ce3 161.2(7) . .
W9 O29 W6 150.9(7) . .
W1 O30 W12 152.7(7) . .
W9 O31 W11 148.3(7) . .
W8 O34 W3 150.7(7) . .
W4 O37 Ce2 158.6(7) . 3_565
W1 O38 Ce1 156.5(7) . .
C21 O52 Ce2 151.0(13) . 5_665
C7 O53 Ce2 123.8(13) . .
C21 O57 Ce3 126.6(12) . .
W12 O60 W3 117.1(6) . .
W2 O61 W7 154.1(7) . .
W3 O62 W9 96.9(5) . .
W3 O62 W12 95.2(5) . .
W9 O62 W12 94.4(5) . .
W6 O63 W2 117.1(6) . .
C14 O64 Ce3 120.4(11) . .
W10 O66 W7 98.7(5) . .
W10 O66 W8 95.4(4) . .
W7 O66 W8 95.4(4) . .
W1 O67 W6 113.5(6) . .
C6 O100 Ce2 126.2(13) . 7_665
H50A O1W H50B 120.0 . .
H50C O2W H50D 120.0 . .
H50E O3W H50F 120.0 . .
H50G O4W H50H 120.0 . .
H50I O5W H50J 120.0 . .
H6A O6W H6B 120.0 . .
H7A O7W H7B 120.0 . .
H8A O8W H8B 120.0 . .
H9B O9W H9C 120.0 . .
H10B O10W H10C 120.0 . .

loop_
_geom_bond_atom_site_label_1
_geom_bond_atom_site_label_2
_geom_bond_distance
_geom_bond_site_symmetry_2
W1 O38 1.737(12) .
W1 O30 1.842(12) .
W1 O5 1.936(12) .
W1 O67 1.940(11) .
W1 O22 2.025(12) .
W1 O8 2.130(12) .
W2 O35 1.738(13) .
W2 O22 1.870(12) .
W2 O61 1.903(12) .
W2 O63 1.964(11) .
W2 O19 1.988(12) .
W2 O8 2.232(12) .
W3 O28 1.720(13) .
W3 O3 1.832(12) .
W3 O16 1.885(11) .
W3 O34 1.942(12) .
W3 O60 1.996(12) .
W3 O62 2.183(12) .
W4 O37 1.706(12) .
W4 O19 1.837(12) .
W4 O10 1.886(11) .
W4 O25 1.946(11) .
W4 O14 1.978(12) .
W4 O2 2.192(12) .
W5 O65 1.707(12) .
W5 O14 1.879(12) .
W5 O20 1.888(11) .
W5 O1 1.930(11) .
W5 O3 1.984(12) .
W5 O2 2.253(12) .
W6 O33 1.730(12) .
W6 O63 1.888(12) .
W6 O27 1.890(12) .
W6 O67 1.957(12) .
W6 O29 1.974(12) .
W6 O8 2.256(11) .
W7 O12 1.726(12) .
W7 O61 1.915(12) .
W7 O21 1.925(12) .
W7 O7 1.929(12) .
W7 O10 1.935(11) .
W7 O66 2.200(12) .
W8 O58 1.713(12) .
W8 O34 1.875(12) .
W8 O18 1.903(11) .
W8 O20 1.941(12) .
W8 O21 1.982(12) .
W8 O66 2.254(12) .
W8 W10 3.2310(12) .
W9 O26 1.741(12) .
W9 O29 1.842(12) .
W9 O31 1.901(12) .
W9 O6 1.945(12) .
W9 O16 2.007(12) .
W9 O62 2.181(12) .
W10 O9 1.699(12) .
W10 O15 1.867(12) .
W10 O5 1.883(12) .
W10 O18 1.953(12) .
W10 O7 2.031(12) .
W10 O66 2.110(11) .
W11 O32 1.707(11) .
W11 O25 1.891(12) .
W11 O1 1.919(12) .
W11 O27 1.927(12) .
W11 O31 1.936(12) .
W11 O2 2.234(11) .
W12 O36 1.721(12) .
W12 O60 1.854(12) .
W12 O6 1.901(12) .
W12 O15 1.954(12) .
W12 O30 1.972(12) .
W12 O62 2.265(12) .
Ce3 O57 2.456(12) .
Ce3 O4 2.465(13) .
Ce3 O24 2.549(13) .
Ce3 O7 2.550(11) 4_645
Ce3 O28 2.567(12) .
Ce3 O64 2.576(13) .
Ce3 N3 2.601(15) .
Ce3 O54 2.627(12) .
Ce3 N2 2.642(14) .
Ce3 O9 2.981(13) 4_645
Ce2 O52 2.446(13) 5_665
Ce2 O26 2.477(12) .
Ce2 O100 2.491(13) 7_655
Ce2 O37 2.512(12) 3_465
Ce2 O90 2.556(14) .
Ce2 O80 2.565(14) .
Ce2 O88 2.565(14) .
Ce2 N1 2.619(16) .
Ce2 O53 2.627(14) .
Ce1 O11 2.428(13) .
Ce1 O38 2.529(12) .
Ce1 O13 2.532(13) .
Ce1 O70 2.546(13) .
Ce1 O68 2.565(13) .
Ce1 O23 2.568(13) .
Ce1 O17 2.582(13) .
Ce1 O69 2.606(14) .
Ce1 O55 2.613(14) .
N3 C19 1.29(2) .
N3 C15 1.37(2) .
N2 C12 1.32(2) .
N2 C8 1.38(2) .
N1 C1 1.34(2) .
N1 C5 1.36(2) .
C21 O57 1.23(2) .
C21 O52 1.24(2) .
C21 C19 1.51(3) .
C8 C9 1.36(2) .
C8 C13 1.47(2) .
C19 C18 1.39(3) .
C4 C5 1.44(3) .
C4 C3 1.44(3) .
C4 H4A 0.9300 .
C3 C2 1.37(3) .
C3 H3A 0.9300 .
C15 C16 1.41(3) .
C15 C20 1.47(3) .
C16 C17 1.40(3) .
C16 H16A 0.9300 .
C5 C7 1.50(3) .
C18 C17 1.39(3) .
C18 H18A 0.9300 .
C13 O4 1.28(2) .
C13 O13 1.27(2) 7_655
C20 O24 1.21(2) .
C20 O91 1.30(2) .
C12 C11 1.35(3) .
C12 C14 1.50(2) .
C9 C10 1.32(3) .
C9 H9A 0.9300 .
C11 C10 1.37(3) .
C11 H11A 0.9300 .
C6 O100 1.22(2) .
C6 O11 1.29(2) .
C6 C1 1.49(3) 7_665
C1 C2 1.42(3) .
C1 C6 1.49(3) 7_655
C14 O64 1.23(2) .
C14 O93 1.34(2) .
C7 O53 1.20(2) .
C7 O98 1.34(2) .
C17 H17A 0.9300 .
C10 H10A 0.9300 .
C2 H2A 0.9300 .
O7 Ce3 2.550(11) 4_655
O9 Ce3 2.981(13) 4_655
O13 C13 1.27(2) 7_665
O37 Ce2 2.512(12) 3_565
O52 Ce2 2.446(13) 5_665
O100 Ce2 2.491(13) 7_665
O1W H50A 0.9001 .
O1W H50B 0.9000 .
O2W H50C 0.9001 .
O2W H50D 0.9001 .
O3W H50E 0.8999 .
O3W H50F 0.8999 .
O4W H50G 0.9000 .
O4W H50H 0.9000 .
O5W H50I 0.9000 .
O5W H50J 0.9000 .
O6W H6A 0.9000 .
O6W H6B 0.9000 .
O7W H7A 0.9000 .
O7W H7B 0.9002 .
O8W H8A 0.9000 .
O8W H8B 0.8999 .
O9W H9B 0.9000 .
O9W H9C 0.9001 .
O10W H10B 0.8999 .
O10W H10C 0.8999 .
